data_9000721
loop_
_publ_author_name
'Winter, J. K.'
'Ghose, S.'

_publ_section_title
;
 Thermal expansion and high-temperature crystal chemistry of the Al2SiO5
 polymorphs
 T = 400 deg C
;
_journal_name_full 'American Mineralogist'
_journal_page_first 573
_journal_page_last 586
_journal_volume 64
_journal_year 1979
_chemical_formula_sum 'Al2 O5 Si'
_chemical_name_mineral Kyanite
_space_group_IT_number 2
_symmetry_space_group_name_Hall '-P 1'
_symmetry_space_group_name_H-M 'P -1'
_cell_angle_alpha 89.94
_cell_angle_beta 101.18
_cell_angle_gamma 105.99
_cell_length_a 7.1423
_cell_length_b 7.8724
_cell_length_c 5.5968
_cell_formula_units_Z 4
_cell_volume 296.317
_database_code_amcsd 0000734
_diffrn_ambient_temperature 673.15
_exptl_crystal_density_diffrn 3.632
_cod_original_formula_sum 'Al2 Si O5'
_cod_database_code 9000721

loop_
_space_group_symop_operation_xyz
x,y,z
-x,-y,-z

loop_
_atom_site_aniso_label
_atom_site_aniso_U_11
_atom_site_aniso_U_22
_atom_site_aniso_U_33
_atom_site_aniso_U_12
_atom_site_aniso_U_13
_atom_site_aniso_U_23
Al1 0.00642 0.01186 0.00944 0.00283 -0.00056 0.00105
Al2 0.00917 0.00868 0.00959 0.00412 -0.00037 -0.00042
Al3 0.00825 0.00752 0.01233 0.00335 0.00019 0.00105
Al4 0.00848 0.00781 0.01203 0.00412 0.00000 0.00147
Si1 0.00527 0.00665 0.00990 0.00257 -0.00037 -0.00021
Si2 0.00573 0.00665 0.00914 0.00283 -0.00112 -0.00042
O1 0.00894 0.00810 0.01431 0.00206 -0.00149 0.00021
O2 0.00802 0.00868 0.01035 0.00335 -0.00037 0.00063
O3 0.01100 0.00955 0.01218 0.00386 -0.00112 0.00210
O4 0.01100 0.00955 0.01309 0.00489 0.00149 0.00336
O5 0.00939 0.01041 0.01340 0.00566 0.00112 0.00168
O6 0.00779 0.00897 0.01020 0.00360 -0.00075 -0.00042
O7 0.01077 0.01070 0.01279 0.00438 0.00149 0.00000
O8 0.01054 0.01157 0.01096 0.00489 -0.00093 -0.00168
O9 0.00962 0.01244 0.01142 0.00592 -0.00019 0.00105
O10 0.00917 0.00983 0.01233 0.00180 0.00075 0.00021

loop_
_atom_site_label
_atom_site_fract_x
_atom_site_fract_y
_atom_site_fract_z
Al1 0.32590 0.70410 0.45840
Al2 0.29760 0.69900 0.95050
Al3 0.10000 0.38590 0.64030
Al4 0.11270 0.91810 0.16550
Si1 0.29610 0.06510 0.70680
Si2 0.29090 0.33150 0.18920
O1 0.11000 0.14660 0.12920
O2 0.12370 0.68620 0.18190
O3 0.27450 0.45460 0.95570
O4 0.28280 0.93530 0.93450
O5 0.10900 0.15230 0.66730
O6 0.12270 0.63000 0.63880
O7 0.28190 0.44430 0.42810
O8 0.29150 0.94790 0.46650
O9 0.50040 0.27550 0.24450
O10 0.50140 0.23050 0.75510

loop_
_cod_related_entry_id
_cod_related_entry_database
_cod_related_entry_code
1 AMCSD 0000734
